data_1559333
loop_
_publ_author_name
'Kelley, Steven P.'
'Mossine, Valeri V.'
'Mawhinney, Thomas P.'

_publ_section_title
;
 4-(Dimethylamino)benzohydrazide
;
_journal_coeditor_code HB4366
_journal_issue 10
_journal_name_full IUCrData
_journal_page_first x201310
_journal_paper_doi 10.1107/S2414314620013103
_journal_volume 5
_journal_year 2020
_chemical_formula_iupac 'C9 H13 N3 O'
_chemical_formula_moiety 'C9 H13 N3 O'
_chemical_formula_sum 'C9 H13 N3 O'
_chemical_formula_weight 179.22
_chemical_name_systematic
;
4-(Dimethylamino)benzohydrazide
;
_space_group_crystal_system monoclinic
_space_group_IT_number 15
_space_group_name_Hall '-C 2yc'
_space_group_name_H-M_alt 'C 1 2/c 1'
_atom_sites_solution_hydrogens mixed
_atom_sites_solution_primary direct
_atom_sites_solution_secondary difmap
_audit_creation_method
;
Olex2 1.2
(compiled 2018.05.29 svn.r3508 for OlexSys, GUI svn.r5506)
;
_cell_angle_alpha 90
_cell_angle_beta 118.0496(8)
_cell_angle_gamma 90
_cell_formula_units_Z 8
_cell_length_a 24.7018(6)
_cell_length_b 6.30930(10)
_cell_length_c 13.2103(3)
_cell_measurement_reflns_used 9928
_cell_measurement_temperature 100.0
_cell_measurement_theta_max 72.31
_cell_measurement_theta_min 4.05
_cell_volume 1817.01(7)
_computing_cell_refinement
;
APEX3 and SAINT (Bruker, 2016)
;
_computing_data_collection
;
APEX3 (Bruker, 2016)
;
_computing_data_reduction
;
APEX3 and SAINT (Bruker, 2016)
;
_computing_molecular_graphics
;
<i>OLEX2</i> (Dolomanov <i>et al.</i>,  2009),
<i>CrystalExplorer17.5</i> (Mackenzie <i>et al.</i>,  2017)
and Mercury (Macrae <i>et al.</i>,  2020)
;
_computing_publication_material
;
publCIF (Westrip, 2010)
;
_computing_structure_refinement
;
ShelXL (Sheldrick, 2015)
;
_computing_structure_solution
;
ShelXS (Sheldrick, 2008)
;
_diffrn_ambient_temperature 100.0
_diffrn_measured_fraction_theta_full 0.994
_diffrn_measured_fraction_theta_max 0.990
_diffrn_measurement_device_type 'Bruker APEXII CCD'
_diffrn_measurement_method '\f and \w scans'
_diffrn_radiation_monochromator 'multi-layer optics'
_diffrn_radiation_type CuK\a
_diffrn_radiation_wavelength 1.54178
_diffrn_reflns_av_R_equivalents 0.0188
_diffrn_reflns_av_unetI/netI 0.0134
_diffrn_reflns_limit_h_max 26
_diffrn_reflns_limit_h_min -29
_diffrn_reflns_limit_k_max 7
_diffrn_reflns_limit_k_min -7
_diffrn_reflns_limit_l_max 16
_diffrn_reflns_limit_l_min -16
_diffrn_reflns_number 15813
_diffrn_reflns_theta_full 67.679
_diffrn_reflns_theta_max 72.392
_diffrn_reflns_theta_min 4.056
_diffrn_source 'Incoatec IMuS microfocus Cu tube'
_diffrn_standards_number 0
_exptl_absorpt_coefficient_mu 0.722
_exptl_absorpt_correction_T_max 0.7536
_exptl_absorpt_correction_T_min 0.6835
_exptl_absorpt_correction_type multi-scan
_exptl_absorpt_process_details
;
(<i>AXScale</i>; Bruker, 2016)
;
_exptl_crystal_colour colourless
_exptl_crystal_density_diffrn 1.310
_exptl_crystal_description irregular
_exptl_crystal_F_000 768
_exptl_crystal_size_max 0.25
_exptl_crystal_size_mid 0.24
_exptl_crystal_size_min 0.23
_refine_diff_density_max 0.221
_refine_diff_density_min -0.223
_refine_ls_extinction_coef 0.0036(3)
_refine_ls_extinction_expression Fc^*^=kFc[1+0.001xFc^2^\l^3^/sin(2\q)]^-1/4^
_refine_ls_extinction_method
;
SHELXL2017/1 (Sheldrick 2015)
;
_refine_ls_goodness_of_fit_ref 1.067
_refine_ls_hydrogen_treatment mixed
_refine_ls_matrix_type full
_refine_ls_number_parameters 130
_refine_ls_number_reflns 1786
_refine_ls_number_restraints 0
_refine_ls_restrained_S_all 1.067
_refine_ls_R_factor_all 0.0365
_refine_ls_R_factor_gt 0.0363
_refine_ls_shift/su_max 0.000
_refine_ls_shift/su_mean 0.000
_refine_ls_structure_factor_coef Fsqd
_refine_ls_weighting_details 'w=1/[\s^2^(Fo^2^)+(0.0541P)^2^+1.3587P] where P=(Fo^2^+2Fc^2^)/3'
_refine_ls_weighting_scheme calc
_refine_ls_wR_factor_gt 0.0980
_refine_ls_wR_factor_ref 0.0982
_reflns_number_gt 1770
_reflns_number_total 1786
_reflns_threshold_expression 'I > 2\s(I)'
_cod_data_source_file hb4366sup1.cif
_cod_data_source_block I
_cod_database_code 1559333
_shelx_space_group_comment
;
The symmetry employed for this shelxl refinement is uniquely defined
by the following loop, which should always be used as a source of
symmetry information in preference to the above space-group names.
They are only intended as comments.
;
_shelx_estimated_absorpt_t_min 0.840
_shelx_estimated_absorpt_t_max 0.851

loop_
_space_group_symop_operation_xyz
'x, y, z'
'-x, y, -z+1/2'
'x+1/2, y+1/2, z'
'-x+1/2, y+1/2, -z+1/2'
'-x, -y, -z'
'x, -y, z-1/2'
'-x+1/2, -y+1/2, -z'
'x+1/2, -y+1/2, z-1/2'

loop_
_atom_site_type_symbol
_atom_site_label
_atom_site_fract_x
_atom_site_fract_y
_atom_site_fract_z
_atom_site_U_iso_or_equiv
_atom_site_adp_type
_atom_site_calc_flag
_atom_site_occupancy
_atom_site_disorder_assembly
_atom_site_disorder_group
O O1 0.07812(3) 0.16597(12) 0.32634(6) 0.0191(2) Uani d 1 . .
N N2 0.03227(4) 0.11655(14) 0.43722(7) 0.0155(2) Uani d 1 . .
H H2 0.0261(6) 0.151(2) 0.4964(12) 0.023 Uiso d 1 . .
N N3 0.00327(4) -0.07477(14) 0.38183(7) 0.0155(2) Uani d 1 . .
H H3A 0.0319(7) -0.162(2) 0.3826(12) 0.023 Uiso d 1 . .
H H3B -0.0235(6) -0.037(2) 0.3076(13) 0.023 Uiso d 1 . .
N N1 0.18614(4) 0.97723(15) 0.64989(8) 0.0218(3) Uani d 1 . .
C C5 0.08706(4) 0.50333(16) 0.56022(8) 0.0147(2) Uani d 1 . .
H H5 0.060886 0.428200 0.582134 0.018 Uiso calc 1 . .
C C6 0.11601(4) 0.68522(16) 0.61942(8) 0.0155(2) Uani d 1 . .
H H6 0.109206 0.733294 0.680648 0.019 Uiso calc 1 . .
C C1 0.15565(4) 0.80037(16) 0.58975(8) 0.0156(2) Uani d 1 . .
C C2 0.16280(5) 0.72556(17) 0.49598(9) 0.0174(3) Uani d 1 . .
H H2A 0.188258 0.801208 0.472528 0.021 Uiso calc 1 . .
C C4 0.09528(4) 0.42708(16) 0.46894(8) 0.0144(2) Uani d 1 . .
C C3 0.13326(5) 0.54379(17) 0.43786(9) 0.0166(2) Uani d 1 . .
H H3 0.138925 0.496951 0.375132 0.020 Uiso calc 1 . .
C C7 0.06791(4) 0.22760(16) 0.40464(8) 0.0141(2) Uani d 1 . .
C C8 0.17404(5) 1.06515(18) 0.73873(9) 0.0210(3) Uani d 1 . .
H H8A 0.131656 1.116555 0.704356 0.032 Uiso calc 1 . .
H H8B 0.202237 1.183084 0.776385 0.032 Uiso calc 1 . .
H H8C 0.180052 0.955197 0.795469 0.032 Uiso calc 1 . .
C C9 0.22406(5) 1.09916(18) 0.61407(10) 0.0222(3) Uani d 1 . .
H H9A 0.258398 1.011548 0.620994 0.033 Uiso calc 1 . .
H H9B 0.239960 1.224711 0.662961 0.033 Uiso calc 1 . .
H H9C 0.199403 1.143461 0.534079 0.033 Uiso calc 1 . .

loop_
_atom_site_aniso_label
_atom_site_aniso_U_11
_atom_site_aniso_U_22
_atom_site_aniso_U_33
_atom_site_aniso_U_12
_atom_site_aniso_U_13
_atom_site_aniso_U_23
O1 0.0220(4) 0.0209(4) 0.0193(4) -0.0049(3) 0.0137(3) -0.0052(3)
N2 0.0196(4) 0.0142(4) 0.0150(4) -0.0038(3) 0.0101(4) -0.0026(3)
N3 0.0172(4) 0.0139(4) 0.0148(4) -0.0023(3) 0.0071(4) -0.0015(3)
N1 0.0232(5) 0.0217(5) 0.0240(5) -0.0086(4) 0.0140(4) -0.0071(4)
C5 0.0137(5) 0.0157(5) 0.0156(5) 0.0009(4) 0.0077(4) 0.0024(4)
C6 0.0157(5) 0.0171(5) 0.0143(5) 0.0016(4) 0.0075(4) 0.0006(4)
C1 0.0130(5) 0.0153(5) 0.0160(5) 0.0007(4) 0.0049(4) 0.0007(4)
C2 0.0167(5) 0.0182(5) 0.0194(5) -0.0023(4) 0.0103(4) 0.0012(4)
C4 0.0135(5) 0.0143(5) 0.0145(5) 0.0010(4) 0.0058(4) 0.0012(4)
C3 0.0176(5) 0.0188(5) 0.0165(5) 0.0006(4) 0.0105(4) -0.0001(4)
C7 0.0125(5) 0.0159(5) 0.0133(5) 0.0018(4) 0.0055(4) 0.0016(4)
C8 0.0214(5) 0.0185(5) 0.0225(5) -0.0020(4) 0.0098(4) -0.0054(4)
C9 0.0197(5) 0.0199(6) 0.0270(6) -0.0059(4) 0.0109(5) -0.0024(4)

loop_
_atom_type_symbol
_atom_type_description
_atom_type_scat_dispersion_real
_atom_type_scat_dispersion_imag
_atom_type_scat_source
C C 0.0181 0.0091 'International Tables Vol C Tables 4.2.6.8 and 6.1.1.4'
H H 0.0000 0.0000 'International Tables Vol C Tables 4.2.6.8 and 6.1.1.4'
N N 0.0311 0.0180 'International Tables Vol C Tables 4.2.6.8 and 6.1.1.4'
O O 0.0492 0.0322 'International Tables Vol C Tables 4.2.6.8 and 6.1.1.4'

loop_
_geom_angle_atom_site_label_1
_geom_angle_atom_site_label_2
_geom_angle_atom_site_label_3
_geom_angle_site_symmetry_1
_geom_angle_site_symmetry_3
_geom_angle
_geom_angle_publ_flag
C7 N2 N3 . . 121.75(8) ?
C1 N1 C8 . . 120.93(9) ?
C1 N1 C9 . . 120.31(9) ?
C8 N1 C9 . . 118.09(9) ?
C6 C5 C4 . . 121.76(9) ?
C5 C6 C1 . . 120.70(9) ?
N1 C1 C6 . . 121.36(9) ?
N1 C1 C2 . . 121.27(9) ?
C2 C1 C6 . . 117.37(9) ?
C3 C2 C1 . . 120.90(9) ?
C5 C4 C7 . . 124.79(9) ?
C3 C4 C5 . . 117.50(9) ?
C3 C4 C7 . . 117.69(9) ?
C2 C3 C4 . . 121.73(9) ?
O1 C7 N2 . . 121.71(10) ?
O1 C7 C4 . . 121.71(9) ?
N2 C7 C4 . . 116.58(9) ?
N3 N2 H2 . . 114.0(9) ?
C7 N2 H2 . . 124.2(9) ?
N2 N3 H3A . . 108.3(10) ?
N2 N3 H3B . . 105.4(8) ?
H3A N3 H3B . . 109.9(13) ?
C1 C2 H2A . . 120 ?
C3 C2 H2A . . 120 ?
C2 C3 H3 . . 119 ?
C4 C3 H3 . . 119 ?
C4 C5 H5 . . 119 ?
C6 C5 H5 . . 119 ?
C1 C6 H6 . . 120 ?
C5 C6 H6 . . 120 ?
N1 C8 H8A . . 109 ?
N1 C8 H8B . . 109 ?
N1 C8 H8C . . 109 ?
H8A C8 H8B . . 109 ?
H8A C8 H8C . . 109 ?
H8B C8 H8C . . 109 ?
N1 C9 H9A . . 109 ?
N1 C9 H9B . . 109 ?
N1 C9 H9C . . 109 ?
H9A C9 H9B . . 109 ?
H9A C9 H9C . . 109 ?
H9B C9 H9C . . 109 ?

loop_
_geom_bond_atom_site_label_1
_geom_bond_atom_site_label_2
_geom_bond_site_symmetry_2
_geom_bond_distance
_geom_bond_publ_flag
O1 C7 . 1.2371(12) ?
N2 N3 . 1.4187(12) ?
N2 C7 . 1.3444(13) ?
N1 C1 . 1.3715(14) ?
N1 C8 . 1.4506(14) ?
N1 C9 . 1.4526(14) ?
C5 C6 . 1.3835(14) ?
C5 C4 . 1.3989(14) ?
C6 C1 . 1.4146(14) ?
C1 C2 . 1.4120(14) ?
C2 C3 . 1.3821(15) ?
C4 C3 . 1.3976(14) ?
C4 C7 . 1.4909(14) ?
N2 H2 . 0.891(15) ?
N3 H3A . 0.892(17) ?
N3 H3B . 0.920(15) ?
C2 H2A . 0.95 ?
C3 H3 . 0.95 ?
C5 H5 . 0.95 ?
C6 H6 . 0.95 ?
C8 H8A . 0.98 ?
C8 H8B . 0.98 ?
C8 H8C . 0.98 ?
C9 H9A . 0.98 ?
C9 H9B . 0.98 ?
C9 H9C . 0.98 ?

loop_
_geom_hbond_atom_site_label_D
_geom_hbond_atom_site_label_H
_geom_hbond_atom_site_label_A
_geom_hbond_site_symmetry_A
_geom_hbond_distance_DH
_geom_hbond_distance_HA
_geom_hbond_distance_DA
_geom_hbond_angle_DHA
_geom_hbond_publ_flag
N2 H2 N3 5_556 0.891(15) 2.108(15) 2.9203(13) 151.2(12) yes
N3 H3B O1 2_555 0.920(15) 2.085(14) 2.9516(11) 156.6(12) yes

loop_
_geom_torsion_atom_site_label_1
_geom_torsion_atom_site_label_2
_geom_torsion_atom_site_label_3
_geom_torsion_atom_site_label_4
_geom_torsion_site_symmetry_1
_geom_torsion_site_symmetry_2
_geom_torsion_site_symmetry_3
_geom_torsion_site_symmetry_4
_geom_torsion
_geom_torsion_publ_flag
C8 N1 C1 C2 . . . . 173.90(10) ?
C8 N1 C1 C6 . . . . -6.35(15) ?
C9 N1 C1 C2 . . . . 3.50(16) ?
C9 N1 C1 C6 . . . . -176.75(10) ?
N3 N2 C7 O1 . . . . -1.50(15) ?
N3 N2 C7 C4 . . . . 179.43(9) ?
N1 C1 C2 C3 . . . . 178.16(11) ?
C6 C1 C2 C3 . . . . -1.60(16) ?
N1 C1 C6 C5 . . . . -177.96(10) ?
C2 C1 C6 C5 . . . . 1.79(15) ?
C1 C2 C3 C4 . . . . 0.07(18) ?
C2 C3 C4 C5 . . . . 1.28(16) ?
C2 C3 C4 C7 . . . . -177.07(10) ?
C3 C4 C5 C6 . . . . -1.08(15) ?
C7 C4 C5 C6 . . . . 177.14(10) ?
C3 C4 C7 O1 . . . . -0.02(15) ?
C3 C4 C7 N2 . . . . 179.06(10) ?
C5 C4 C7 O1 . . . . -178.23(10) ?
C5 C4 C7 N2 . . . . 0.84(15) ?
C4 C5 C6 C1 . . . . -0.47(16) ?
C1 N1 C8 H8A . . . . -65 ?
C1 N1 C8 H8B . . . . 175 ?
C1 N1 C8 H8C . . . . 55 ?
C9 N1 C8 H8A . . . . 106 ?
C9 N1 C8 H8B . . . . -14 ?
C9 N1 C8 H8C . . . . -134 ?
C1 N1 C9 H9A . . . . -64 ?
C1 N1 C9 H9B . . . . 176 ?
C1 N1 C9 H9C . . . . 56 ?
C8 N1 C9 H9A . . . . 125 ?
C8 N1 C9 H9B . . . . 5 ?
C8 N1 C9 H9C . . . . -115 ?
C7 N2 N3 H3A . . . . 54.0(10) ?
C7 N2 N3 H3B . . . . -63.6(11) ?
H2 N2 N3 H3A . . . . -123.2(14) ?
H2 N2 N3 H3B . . . . 119.3(15) ?
H2 N2 C7 O1 . . . . 175.4(11) ?
H2 N2 C7 C4 . . . . -3.7(11) ?
N1 C1 C2 H2A . . . . -2 ?
C6 C1 C2 H2A . . . . 178 ?
N1 C1 C6 H6 . . . . 2 ?
C2 C1 C6 H6 . . . . -178 ?
C1 C2 C3 H3 . . . . -180 ?
H2A C2 C3 C4 . . . . -180 ?
H2A C2 C3 H3 . . . . 0 ?
H3 C3 C4 C5 . . . . -179 ?
H3 C3 C4 C7 . . . . 3 ?
C3 C4 C5 H5 . . . . 179 ?
C7 C4 C5 H5 . . . . -3 ?
C4 C5 C6 H6 . . . . 180 ?
H5 C5 C6 C1 . . . . 180 ?
H5 C5 C6 H6 . . . . 0 ?

_cod_database_fobs_code 1559333
